data_4122412
loop_
_publ_author_name
'Su, Chicheung'
'Guang, Jie'
'Li, Weibin'
'Wu, Kuiwang'
'Hopson, Russell'
'Williard, Paul G.'

_publ_section_title
;
 Chiral lithium diamides derived from linked N-isopropyl valinol or
 alaninol.
;
_journal_issue 33
_journal_name_full 'Journal of the American Chemical Society'
_journal_page_first 11735
_journal_page_last 11747
_journal_paper_doi 10.1021/ja505179y
_journal_volume 136
_journal_year 2014
_chemical_formula_sum 'C25 H54 Li2 N2 O3'
_chemical_formula_weight 444.58
_chemical_name_common ccs14jul13
_space_group_crystal_system monoclinic
_space_group_IT_number 4
_space_group_name_Hall 'P 2yb'
_space_group_name_H-M_alt 'P 1 21 1'
_symmetry_space_group_name_Hall 'P 2yb'
_symmetry_space_group_name_H-M 'P 1 21 1'
_atom_sites_solution_hydrogens geom
_cell_angle_alpha 90
_cell_angle_beta 116.505(3)
_cell_angle_gamma 90
_cell_formula_units_Z 2
_cell_length_a 9.5393(9)
_cell_length_b 15.8463(14)
_cell_length_c 10.6314(10)
_cell_measurement_reflns_used 4932
_cell_measurement_temperature 198.(2)
_cell_measurement_theta_max 26.9356
_cell_measurement_theta_min 2.3910
_cell_volume 1438.2(2)
_computing_cell_refinement 'SAINT V8.32B (Bruker AXS Inc., 2013)'
_computing_data_reduction 'SAINT V8.32B (Bruker AXS Inc., 2013)'
_computing_structure_refinement 'SHELXL-2013 (Sheldrick, 2013)'
_diffrn_ambient_temperature 198.(2)
_diffrn_detector_area_resol_mean 10.4167
_diffrn_measured_fraction_theta_full 0.992
_diffrn_measured_fraction_theta_max 0.992
_diffrn_radiation_wavelength 0.71073
_diffrn_reflns_av_R_equivalents 0.0205
_diffrn_reflns_limit_h_max 9
_diffrn_reflns_limit_h_min -11
_diffrn_reflns_limit_k_max 19
_diffrn_reflns_limit_k_min -16
_diffrn_reflns_limit_l_max 13
_diffrn_reflns_limit_l_min -12
_diffrn_reflns_number 7441
_diffrn_reflns_theta_full 26.37
_diffrn_reflns_theta_max 26.37
_diffrn_reflns_theta_min 2.14
_exptl_absorpt_coefficient_mu 0.064
_exptl_absorpt_correction_T_max 0.99
_exptl_absorpt_correction_T_min 0.80
_exptl_absorpt_correction_type multi-scan
_exptl_absorpt_process_details 'SADABS V2012/1 (Bruker AXS Inc.)'
_exptl_crystal_colour 'clear colourless'
_exptl_crystal_density_diffrn 1.027
_exptl_crystal_density_method 'not measured'
_exptl_crystal_description chunk
_exptl_crystal_F_000 496
_exptl_crystal_size_max 0.240
_exptl_crystal_size_mid 0.200
_exptl_crystal_size_min 0.180
_refine_diff_density_max 0.421
_refine_diff_density_min -0.211
_refine_ls_abs_structure_details
;
Flack x determined using 1961 quotients [(I+)-(I-)]/[(I+)+(I-)]
(Parsons and Flack (2004), Acta Cryst. A60, s61).
;
_refine_ls_abs_structure_Flack -0.1(4)
_refine_ls_extinction_method none
_refine_ls_goodness_of_fit_ref 1.032
_refine_ls_hydrogen_treatment constr
_refine_ls_matrix_type full
_refine_ls_number_parameters 299
_refine_ls_number_reflns 5375
_refine_ls_number_restraints 1
_refine_ls_restrained_S_all 1.032
_refine_ls_R_factor_all 0.0510
_refine_ls_R_factor_gt 0.0432
_refine_ls_shift/su_max 0.000
_refine_ls_shift/su_mean 0.000
_refine_ls_structure_factor_coef Fsqd
_refine_ls_weighting_details 'w=1/[\s^2^(Fo^2^)+(0.0542P)^2^+0.2941P] where P=(Fo^2^+2Fc^2^)/3'
_refine_ls_weighting_scheme calc
_refine_ls_wR_factor_gt 0.1048
_refine_ls_wR_factor_ref 0.1107
_reflns_number_gt 4782
_reflns_number_total 5375
_reflns_threshold_expression 'I > 2\s(I)'
_cod_data_source_file ja505179y_si_006.cif
_cod_data_source_block I
_cod_depositor_comments 'Adding full bibliography for 4122407--4122413.cif.'
_cod_database_code 4122412

loop_
_space_group_symop_operation_xyz
'x, y, z'
'-x, y+1/2, -z'

loop_
_atom_site_type_symbol
_atom_site_label
_atom_site_fract_x
_atom_site_fract_y
_atom_site_fract_z
_atom_site_U_iso_or_equiv
_atom_site_adp_type
_atom_site_calc_flag
_atom_site_refinement_flags_adp
_atom_site_refinement_flags_posn
_atom_site_occupancy
C C1 -0.1959(3) 0.25693(16) -0.0124(3) 0.0320(6) Uani d . . 1
H H1A -0.2685 0.2925 -0.091 0.038 Uiso calc U R 1
H H1B -0.0927 0.2854 0.032 0.038 Uiso calc U R 1
C C2 -0.2588(3) 0.24496(15) 0.0946(3) 0.0287(5) Uani d . . 1
H H2 -0.3646 0.2185 0.0437 0.034 Uiso calc U R 1
C C3 -0.2838(3) 0.33237(17) 0.1493(3) 0.0378(6) Uani d . . 1
H H3 -0.3079 0.3206 0.23 0.045 Uiso calc U R 1
C C4 -0.1389(4) 0.3876(2) 0.2059(4) 0.0558(9) Uani d . . 1
H H4A -0.1262 0.4125 0.1273 0.084 Uiso calc U R 1
H H4B -0.0468 0.3533 0.263 0.084 Uiso calc U R 1
H H4C -0.1502 0.4326 0.2639 0.084 Uiso calc U R 1
C C5 -0.4253(4) 0.3794(2) 0.0393(4) 0.0600(10) Uani d . . 1
H H5A -0.442 0.4315 0.0803 0.09 Uiso calc U R 1
H H5B -0.5185 0.3435 0.0085 0.09 Uiso calc U R 1
H H5C -0.4061 0.3932 -0.0416 0.09 Uiso calc U R 1
C C6 -0.2622(3) 0.14260(17) 0.2572(3) 0.0304(5) Uani d . . 1
H H6 -0.3365 0.1847 0.264 0.037 Uiso calc U R 1
C C7 -0.3577(3) 0.07099(18) 0.1617(3) 0.0368(6) Uani d . . 1
H H7A -0.4202 0.0927 0.0665 0.055 Uiso calc U R 1
H H7B -0.4275 0.0473 0.1979 0.055 Uiso calc U R 1
H H7C -0.2868 0.0269 0.1594 0.055 Uiso calc U R 1
C C8 -0.1646(4) 0.1060(2) 0.4028(3) 0.0522(8) Uani d . . 1
H H8A -0.0825 0.0696 0.4007 0.078 Uiso calc U R 1
H H8B -0.232 0.0727 0.4316 0.078 Uiso calc U R 1
H H8C -0.1162 0.152 0.47 0.078 Uiso calc U R 1
C C9 0.0729(3) -0.03133(16) 0.1936(3) 0.0310(6) Uani d . . 1
H H9A 0.1014 -0.09 0.1824 0.037 Uiso calc U R 1
H H9B 0.0243 -0.0319 0.2587 0.037 Uiso calc U R 1
C C10 0.2183(3) 0.02401(15) 0.2526(3) 0.0277(5) Uani d . . 1
H H10 0.2663 0.02 0.1862 0.033 Uiso calc U R 1
C C11 0.3408(3) -0.01116(17) 0.3967(3) 0.0346(6) Uani d . . 1
H H11 0.4229 0.0334 0.4389 0.042 Uiso calc U R 1
C C12 0.4246(4) -0.0898(2) 0.3812(4) 0.0549(9) Uani d . . 1
H H12A 0.5121 -0.1037 0.4721 0.082 Uiso calc U R 1
H H12B 0.4644 -0.079 0.3122 0.082 Uiso calc U R 1
H H12C 0.3509 -0.1372 0.3493 0.082 Uiso calc U R 1
C C13 0.2744(4) -0.0264(2) 0.5005(3) 0.0495(8) Uani d . . 1
H H13A 0.2134 -0.0788 0.4761 0.074 Uiso calc U R 1
H H13B 0.2065 0.0209 0.4969 0.074 Uiso calc U R 1
H H13C 0.3604 -0.0312 0.5956 0.074 Uiso calc U R 1
C C14 0.2951(3) 0.16623(17) 0.2416(3) 0.0337(6) Uani d . . 1
H H14 0.4009 0.1414 0.3 0.04 Uiso calc U R 1
C C15 0.2718(3) 0.1733(2) 0.0902(3) 0.0442(7) Uani d . . 1
H H15A 0.2674 0.1167 0.0516 0.066 Uiso calc U R 1
H H15B 0.3594 0.2047 0.0885 0.066 Uiso calc U R 1
H H15C 0.1736 0.2031 0.0335 0.066 Uiso calc U R 1
C C16 0.2920(4) 0.2547(2) 0.2949(4) 0.0499(8) Uani d . . 1
H H16A 0.1866 0.2784 0.2438 0.075 Uiso calc U R 1
H H16B 0.3672 0.2903 0.2798 0.075 Uiso calc U R 1
H H16C 0.3204 0.2526 0.3955 0.075 Uiso calc U R 1
C C17 -0.1614(3) 0.1779(2) -0.1897(3) 0.0408(6) Uani d . . 1
H H17A -0.0822 0.221 -0.1803 0.049 Uiso calc U R 1
H H17B -0.2618 0.1938 -0.2699 0.049 Uiso calc U R 1
C C18 -0.1097(3) 0.0927(2) -0.2172(3) 0.0409(7) Uani d . . 1
H H18A -0.0163 0.075 -0.1313 0.049 Uiso calc U R 1
H H18B -0.0769 0.0993 -0.2928 0.049 Uiso calc U R 1
C C19 -0.2307(3) 0.0220(2) -0.2590(3) 0.0451(7) Uani d . . 1
H H19A -0.3261 0.0415 -0.3415 0.054 Uiso calc U R 1
H H19B -0.1891 -0.0267 -0.2901 0.054 Uiso calc U R 1
C C20 -0.2800(3) -0.00960(19) -0.1497(3) 0.0376(6) Uani d . . 1
H H20A -0.3165 0.0394 -0.1144 0.045 Uiso calc U R 1
H H20B -0.3705 -0.048 -0.1969 0.045 Uiso calc U R 1
C C21 -0.1560(3) -0.05554(17) -0.0244(3) 0.0347(6) Uani d . . 1
H H21A -0.2041 -0.0806 0.0325 0.042 Uiso calc U R 1
H H21B -0.1107 -0.1018 -0.0572 0.042 Uiso calc U R 1
C C22 0.1740(6) 0.3678(3) 0.6064(6) 0.0875(15) Uani d . . 1
H H22A 0.2692 0.365 0.6959 0.131 Uiso calc U R 1
H H22B 0.1064 0.4132 0.6106 0.131 Uiso calc U R 1
H H22C 0.2024 0.3792 0.5301 0.131 Uiso calc U R 1
C C23 0.0895(5) 0.2866(2) 0.5803(4) 0.0645(10) Uani d . . 1
H H23A 0.0816 0.2695 0.6664 0.077 Uiso calc U R 1
H H23B -0.0182 0.2944 0.5047 0.077 Uiso calc U R 1
C C24 0.3212(5) 0.1923(3) 0.6404(4) 0.0733(12) Uani d . . 1
H H24A 0.3645 0.155 0.5916 0.088 Uiso calc U R 1
H H24B 0.391 0.2419 0.6763 0.088 Uiso calc U R 1
C C25 0.3170(8) 0.1472(4) 0.7570(5) 0.117(2) Uani d . . 1
H H25A 0.2858 0.1859 0.8119 0.176 Uiso calc U R 1
H H25B 0.4211 0.1243 0.817 0.176 Uiso calc U R 1
H H25C 0.2412 0.1009 0.7211 0.176 Uiso calc U R 1
Li Li1 -0.0531(5) 0.1180(3) 0.1108(4) 0.0276(8) Uani d . . 1
Li Li2 0.0634(5) 0.1765(3) 0.3432(4) 0.0340(9) Uani d . . 1
N N1 -0.1623(2) 0.18614(13) 0.2055(2) 0.0261(4) Uani d . . 1
N N2 0.1773(2) 0.11238(13) 0.2562(2) 0.0271(4) Uani d . . 1
O O1 -0.1804(2) 0.17542(12) -0.06407(17) 0.0325(4) Uani d . . 1
O O2 -0.03545(19) 0.00206(10) 0.05971(17) 0.0301(4) Uani d . . 1
O O3 0.1641(2) 0.22035(14) 0.5406(2) 0.0480(5) Uani d . . 1

loop_
_atom_site_aniso_label
_atom_site_aniso_U_11
_atom_site_aniso_U_22
_atom_site_aniso_U_33
_atom_site_aniso_U_12
_atom_site_aniso_U_13
_atom_site_aniso_U_23
C1 0.0376(13) 0.0247(13) 0.0337(13) 0.0053(10) 0.0159(11) 0.0061(11)
C2 0.0259(11) 0.0276(13) 0.0313(13) 0.0023(10) 0.0116(10) 0.0029(10)
C3 0.0439(15) 0.0293(14) 0.0470(16) 0.0084(12) 0.0265(14) 0.0050(12)
C4 0.065(2) 0.0317(16) 0.078(2) -0.0048(15) 0.0388(19) -0.0138(16)
C5 0.062(2) 0.047(2) 0.076(2) 0.0285(17) 0.0359(19) 0.0139(18)
C6 0.0330(13) 0.0304(13) 0.0319(13) 0.0007(10) 0.0181(11) 0.0006(11)
C7 0.0369(14) 0.0355(15) 0.0394(15) -0.0052(12) 0.0182(12) 0.0022(12)
C8 0.063(2) 0.055(2) 0.0343(15) -0.0194(16) 0.0178(15) 0.0062(14)
C9 0.0317(13) 0.0242(13) 0.0287(13) 0.0020(10) 0.0061(11) 0.0007(10)
C10 0.0265(11) 0.0261(12) 0.0273(12) 0.0020(10) 0.0092(10) -0.0003(10)
C11 0.0300(12) 0.0310(14) 0.0320(13) 0.0035(11) 0.0041(11) -0.0004(11)
C12 0.0499(18) 0.0485(19) 0.0514(19) 0.0232(15) 0.0093(15) 0.0051(15)
C13 0.0472(16) 0.061(2) 0.0302(14) 0.0061(15) 0.0081(13) 0.0067(14)
C14 0.0255(11) 0.0337(15) 0.0368(14) -0.0025(10) 0.0094(10) 0.0016(12)
C15 0.0388(14) 0.0504(18) 0.0467(16) -0.0052(14) 0.0221(13) 0.0049(15)
C16 0.0568(19) 0.0329(15) 0.061(2) -0.0114(14) 0.0266(16) -0.0018(14)
C17 0.0507(16) 0.0451(16) 0.0269(13) 0.0045(14) 0.0175(12) 0.0048(13)
C18 0.0447(16) 0.0548(19) 0.0251(13) 0.0063(14) 0.0174(12) -0.0007(12)
C19 0.0436(16) 0.0552(19) 0.0272(14) 0.0047(14) 0.0075(12) -0.0110(13)
C20 0.0267(12) 0.0423(16) 0.0347(14) -0.0008(12) 0.0055(11) -0.0103(12)
C21 0.0307(13) 0.0311(14) 0.0338(14) -0.0011(11) 0.0069(11) -0.0088(11)
C22 0.082(3) 0.064(3) 0.134(4) -0.018(2) 0.064(3) -0.047(3)
C23 0.072(2) 0.061(2) 0.077(2) -0.0131(19) 0.048(2) -0.024(2)
C24 0.075(3) 0.075(3) 0.053(2) -0.010(2) 0.0144(19) -0.013(2)
C25 0.144(5) 0.134(5) 0.065(3) 0.023(4) 0.038(3) 0.011(3)
Li1 0.027(2) 0.025(2) 0.0262(19) 0.0038(16) 0.0086(16) -0.0017(16)
Li2 0.032(2) 0.034(2) 0.031(2) 0.0059(19) 0.0094(17) -0.0016(19)
N1 0.0273(9) 0.0258(11) 0.0257(10) 0.0013(8) 0.0121(8) 0.0033(8)
N2 0.0242(10) 0.0231(10) 0.0321(10) 0.0010(8) 0.0110(8) 0.0008(9)
O1 0.0423(9) 0.0303(9) 0.0255(8) 0.0056(8) 0.0158(7) 0.0048(7)
O2 0.0302(8) 0.0250(9) 0.0260(8) -0.0014(7) 0.0043(7) -0.0038(7)
O3 0.0504(12) 0.0429(12) 0.0366(11) 0.0039(10) 0.0067(9) -0.0094(9)

loop_
_atom_type_symbol
_atom_type_description
_atom_type_scat_dispersion_real
_atom_type_scat_dispersion_imag
_atom_type_scat_source
C C 0.0033 0.0016 'International Tables Vol C Tables 4.2.6.8 and 6.1.1.4'
H H 0.0000 0.0000 'International Tables Vol C Tables 4.2.6.8 and 6.1.1.4'
Li Li -0.0003 0.0001 'International Tables Vol C Tables 4.2.6.8 and 6.1.1.4'
N N 0.0061 0.0033 'International Tables Vol C Tables 4.2.6.8 and 6.1.1.4'
O O 0.0106 0.0060 'International Tables Vol C Tables 4.2.6.8 and 6.1.1.4'

loop_
_geom_angle_atom_site_label_1
_geom_angle_atom_site_label_2
_geom_angle_atom_site_label_3
_geom_angle
O1 C1 C2 108.5(2)
O1 C1 H1A 110.0
C2 C1 H1A 110.0
O1 C1 H1B 110.0
C2 C1 H1B 110.0
H1A C1 H1B 108.4
N1 C2 C1 111.55(19)
N1 C2 C3 114.3(2)
C1 C2 C3 110.2(2)
N1 C2 H2 106.8
C1 C2 H2 106.8
C3 C2 H2 106.8
C4 C3 C5 111.1(3)
C4 C3 C2 113.3(2)
C5 C3 C2 112.1(3)
C4 C3 H3 106.6
C5 C3 H3 106.6
C2 C3 H3 106.6
C3 C4 H4A 109.5
C3 C4 H4B 109.5
H4A C4 H4B 109.5
C3 C4 H4C 109.5
H4A C4 H4C 109.5
H4B C4 H4C 109.5
C3 C5 H5A 109.5
C3 C5 H5B 109.5
H5A C5 H5B 109.5
C3 C5 H5C 109.5
H5A C5 H5C 109.5
H5B C5 H5C 109.5
N1 C6 C8 110.8(2)
N1 C6 C7 113.3(2)
C8 C6 C7 107.8(2)
N1 C6 H6 108.2
C8 C6 H6 108.2
C7 C6 H6 108.2
C6 C7 H7A 109.5
C6 C7 H7B 109.5
H7A C7 H7B 109.5
C6 C7 H7C 109.5
H7A C7 H7C 109.5
H7B C7 H7C 109.5
C6 C8 H8A 109.5
C6 C8 H8B 109.5
H8A C8 H8B 109.5
C6 C8 H8C 109.5
H8A C8 H8C 109.5
H8B C8 H8C 109.5
O2 C9 C10 108.5(2)
O2 C9 H9A 110.0
C10 C9 H9A 110.0
O2 C9 H9B 110.0
C10 C9 H9B 110.0
H9A C9 H9B 108.4
N2 C10 C9 110.99(19)
N2 C10 C11 114.2(2)
C9 C10 C11 110.2(2)
N2 C10 H10 107.0
C9 C10 H10 107.0
C11 C10 H10 107.0
C13 C11 C12 110.9(3)
C13 C11 C10 113.5(2)
C12 C11 C10 112.6(2)
C13 C11 H11 106.4
C12 C11 H11 106.4
C10 C11 H11 106.4
C11 C12 H12A 109.5
C11 C12 H12B 109.5
H12A C12 H12B 109.5
C11 C12 H12C 109.5
H12A C12 H12C 109.5
H12B C12 H12C 109.5
C11 C13 H13A 109.5
C11 C13 H13B 109.5
H13A C13 H13B 109.5
C11 C13 H13C 109.5
H13A C13 H13C 109.5
H13B C13 H13C 109.5
N2 C14 C16 110.7(2)
N2 C14 C15 113.2(2)
C16 C14 C15 107.9(2)
N2 C14 H14 108.3
C16 C14 H14 108.3
C15 C14 H14 108.3
C14 C15 H15A 109.5
C14 C15 H15B 109.5
H15A C15 H15B 109.5
C14 C15 H15C 109.5
H15A C15 H15C 109.5
H15B C15 H15C 109.5
C14 C16 H16A 109.5
C14 C16 H16B 109.5
H16A C16 H16B 109.5
C14 C16 H16C 109.5
H16A C16 H16C 109.5
H16B C16 H16C 109.5
O1 C17 C18 110.3(2)
O1 C17 H17A 109.6
C18 C17 H17A 109.6
O1 C17 H17B 109.6
C18 C17 H17B 109.6
H17A C17 H17B 108.1
C17 C18 C19 116.3(2)
C17 C18 H18A 108.2
C19 C18 H18A 108.2
C17 C18 H18B 108.2
C19 C18 H18B 108.2
H18A C18 H18B 107.4
C20 C19 C18 118.1(2)
C20 C19 H19A 107.8
C18 C19 H19A 107.8
C20 C19 H19B 107.8
C18 C19 H19B 107.8
H19A C19 H19B 107.1
C21 C20 C19 116.4(2)
C21 C20 H20A 108.2
C19 C20 H20A 108.2
C21 C20 H20B 108.2
C19 C20 H20B 108.2
H20A C20 H20B 107.3
O2 C21 C20 109.7(2)
O2 C21 H21A 109.7
C20 C21 H21A 109.7
O2 C21 H21B 109.7
C20 C21 H21B 109.7
H21A C21 H21B 108.2
C23 C22 H22A 109.5
C23 C22 H22B 109.5
H22A C22 H22B 109.5
C23 C22 H22C 109.5
H22A C22 H22C 109.5
H22B C22 H22C 109.5
O3 C23 C22 113.1(3)
O3 C23 H23A 108.9
C22 C23 H23A 108.9
O3 C23 H23B 108.9
C22 C23 H23B 108.9
H23A C23 H23B 107.8
C25 C24 O3 111.1(4)
C25 C24 H24A 109.4
O3 C24 H24A 109.4
C25 C24 H24B 109.4
O3 C24 H24B 109.4
H24A C24 H24B 108.0
C24 C25 H25A 109.5
C24 C25 H25B 109.5
H25A C25 H25B 109.5
C24 C25 H25C 109.5
H25A C25 H25C 109.5
H25B C25 H25C 109.5
O1 Li1 O2 105.8(2)
O1 Li1 N2 138.4(2)
O2 Li1 N2 88.39(17)
O1 Li1 N1 89.20(17)
O2 Li1 N1 139.6(2)
N2 Li1 N1 105.15(19)
N2 Li2 N1 109.4(2)
N2 Li2 O3 123.9(2)
N1 Li2 O3 126.7(2)
C2 N1 C6 108.76(19)
C2 N1 Li2 136.5(2)
C6 N1 Li2 110.9(2)
C2 N1 Li1 102.36(18)
C6 N1 Li1 119.59(19)
Li2 N1 Li1 72.65(17)
C10 N2 C14 109.09(19)
C10 N2 Li2 135.2(2)
C14 N2 Li2 110.7(2)
C10 N2 Li1 103.44(18)
C14 N2 Li1 120.47(19)
Li2 N2 Li1 72.79(17)
C17 O1 C1 114.3(2)
C17 O1 Li1 128.7(2)
C1 O1 Li1 100.52(18)
C21 O2 C9 114.04(19)
C21 O2 Li1 129.27(19)
C9 O2 Li1 100.69(18)
C23 O3 C24 119.4(3)
C23 O3 Li2 119.6(2)
C24 O3 Li2 120.7(2)

loop_
_geom_bond_atom_site_label_1
_geom_bond_atom_site_label_2
_geom_bond_distance
C1 O1 1.437(3)
C1 C2 1.516(4)
C1 H1A 0.99
C1 H1B 0.99
C2 N1 1.462(3)
C2 C3 1.561(4)
C2 H2 1.0
C3 C4 1.515(4)
C3 C5 1.528(4)
C3 H3 1.0
C4 H4A 0.98
C4 H4B 0.98
C4 H4C 0.98
C5 H5A 0.98
C5 H5B 0.98
C5 H5C 0.98
C6 N1 1.467(3)
C6 C8 1.521(4)
C6 C7 1.524(4)
C6 H6 1.0
C7 H7A 0.98
C7 H7B 0.98
C7 H7C 0.98
C8 H8A 0.98
C8 H8B 0.98
C8 H8C 0.98
C9 O2 1.435(3)
C9 C10 1.520(3)
C9 H9A 0.99
C9 H9B 0.99
C10 N2 1.459(3)
C10 C11 1.557(3)
C10 H10 1.0
C11 C13 1.518(4)
C11 C12 1.528(4)
C11 H11 1.0
C12 H12A 0.98
C12 H12B 0.98
C12 H12C 0.98
C13 H13A 0.98
C13 H13B 0.98
C13 H13C 0.98
C14 N2 1.473(3)
C14 C16 1.517(4)
C14 C15 1.528(4)
C14 H14 1.0
C15 H15A 0.98
C15 H15B 0.98
C15 H15C 0.98
C16 H16A 0.98
C16 H16B 0.98
C16 H16C 0.98
C17 O1 1.426(3)
C17 C18 1.509(4)
C17 H17A 0.99
C17 H17B 0.99
C18 C19 1.526(4)
C18 H18A 0.99
C18 H18B 0.99
C19 C20 1.520(4)
C19 H19A 0.99
C19 H19B 0.99
C20 C21 1.516(4)
C20 H20A 0.99
C20 H20B 0.99
C21 O2 1.427(3)
C21 H21A 0.99
C21 H21B 0.99
C22 C23 1.478(6)
C22 H22A 0.98
C22 H22B 0.98
C22 H22C 0.98
C23 O3 1.433(4)
C23 H23A 0.99
C23 H23B 0.99
C24 C25 1.447(7)
C24 O3 1.467(4)
C24 H24A 0.99
C24 H24B 0.99
C25 H25A 0.98
C25 H25B 0.98
C25 H25C 0.98
Li1 O1 1.934(4)
Li1 O2 1.945(4)
Li1 N2 2.048(4)
Li1 N1 2.050(4)
Li2 N2 1.991(5)
Li2 N1 1.997(4)
Li2 O3 2.003(5)

loop_
_geom_torsion_atom_site_label_1
_geom_torsion_atom_site_label_2
_geom_torsion_atom_site_label_3
_geom_torsion_atom_site_label_4
_geom_torsion
O1 C1 C2 N1 54.2(3)
O1 C1 C2 C3 -177.7(2)
N1 C2 C3 C4 72.7(3)
C1 C2 C3 C4 -53.9(3)
N1 C2 C3 C5 -160.5(2)
C1 C2 C3 C5 72.9(3)
O2 C9 C10 N2 53.7(3)
O2 C9 C10 C11 -178.8(2)
N2 C10 C11 C13 73.8(3)
C9 C10 C11 C13 -52.0(3)
N2 C10 C11 C12 -159.2(2)
C9 C10 C11 C12 75.1(3)
O1 C17 C18 C19 69.4(3)
C17 C18 C19 C20 -67.6(3)
C18 C19 C20 C21 -67.3(3)
C19 C20 C21 O2 67.7(3)
C1 C2 N1 C6 -149.9(2)
C3 C2 N1 C6 84.2(2)
C1 C2 N1 Li2 55.3(3)
C3 C2 N1 Li2 -70.6(3)
C1 C2 N1 Li1 -22.5(2)
C3 C2 N1 Li1 -148.3(2)
C8 C6 N1 C2 -159.5(2)
C7 C6 N1 C2 79.1(3)
C8 C6 N1 Li2 2.2(3)
C7 C6 N1 Li2 -119.2(2)
C8 C6 N1 Li1 83.6(3)
C7 C6 N1 Li1 -37.8(3)
C9 C10 N2 C14 -151.1(2)
C11 C10 N2 C14 83.6(2)
C9 C10 N2 Li2 57.3(3)
C11 C10 N2 Li2 -68.0(3)
C9 C10 N2 Li1 -21.7(2)
C11 C10 N2 Li1 -147.0(2)
C16 C14 N2 C10 -160.1(2)
C15 C14 N2 C10 78.6(3)
C16 C14 N2 Li2 -1.0(3)
C15 C14 N2 Li2 -122.3(2)
C16 C14 N2 Li1 80.7(3)
C15 C14 N2 Li1 -40.6(3)
C18 C17 O1 C1 167.1(2)
C18 C17 O1 Li1 39.0(4)
C2 C1 O1 C17 164.7(2)
C2 C1 O1 Li1 -54.0(2)
C20 C21 O2 C9 169.4(2)
C20 C21 O2 Li1 40.6(3)
C10 C9 O2 C21 163.4(2)
C10 C9 O2 Li1 -54.4(2)
C22 C23 O3 C24 63.3(5)
C22 C23 O3 Li2 -109.9(4)
C25 C24 O3 C23 70.3(5)
C25 C24 O3 Li2 -116.6(4)
